data_7703457
loop_
_publ_author_name
'Mantanona, Alex J.'
'Tolentino, Daniel R.'
'Cay, Kristine S.'
'Gembicky, Milan'
'Jazzar, Rodolphe'
'Bertrand, Guy'
'Rinehart, Jeffrey D.'

_publ_section_title
;
 Tuning electronic structure through halide modulation of mesoionic
 carbene cobalt complexes.
;
_journal_issue 8
_journal_name_full 'Dalton transactions (Cambridge, England : 2003)'
_journal_page_first 2426
_journal_page_last 2430
_journal_paper_doi 10.1039/c9dt04624k
_journal_volume 49
_journal_year 2020
_chemical_formula_moiety 'C64 H78 Co I2 N6, C4 H8 O'
_chemical_formula_sum 'C68 H86 Co I2 N6 O'
_chemical_formula_weight 1316.15
_chemical_name_systematic
'(1,3-bis(2,6-diisopropylphenyl)-5-phenyl-2,3-dihydro-1H-1,2,3-triazol-4-yl)(1-(2,6-diisopropylphenyl)-3-(2-ethyl-6-isopropylphenyl)-5-phenyl-2,3-dihydro-1H-1,2,3-triazol-4-yl)cobalt(II) iodide'
_chemical_properties_physical Moisture-sensitive
_space_group_crystal_system orthorhombic
_space_group_IT_number 56
_space_group_name_Hall '-P 2ab 2ac'
_space_group_name_H-M_alt 'P c c n'
_atom_sites_solution_hydrogens geom
_atom_sites_solution_primary dual
_audit_creation_date 2019-10-16
_audit_creation_method
;
Olex2 1.2
(compiled 2018.05.29 svn.r3508 for OlexSys, GUI svn.r5506)
;
_audit_update_record
;
2019-10-18 deposited with the CCDC.	2020-02-06 downloaded from the CCDC.
;
_cell_angle_alpha 90
_cell_angle_beta 90
_cell_angle_gamma 90
_cell_formula_units_Z 4
_cell_length_a 17.2279(5)
_cell_length_b 17.4336(5)
_cell_length_c 20.9343(6)
_cell_measurement_reflns_used 9910
_cell_measurement_temperature 100(2)
_cell_measurement_theta_max 25.63
_cell_measurement_theta_min 2.27
_cell_volume 6287.5(3)
_computing_cell_refinement 'SAINT v8.38A (Bruker, 2017)'
_computing_data_collection 'APEX2 v2013.6-2 (Bruker, 2013)'
_computing_data_reduction 'SAINT v8.38A (Bruker, 2017)'
_computing_molecular_graphics 'Olex2 (Dolomanov et al., 2009)'
_computing_publication_material 'Olex2 (Dolomanov et al., 2009)'
_computing_structure_refinement 'XL (Sheldrick, 2008)'
_computing_structure_solution 'ShelXT (Sheldrick, 2015)'
_diffrn_ambient_temperature 100.0
_diffrn_detector 'Bruker APEX-II CCD'
_diffrn_detector_area_resol_mean 7.9
_diffrn_detector_type 'CCD Area Detector'
_diffrn_measured_fraction_theta_full 1.000
_diffrn_measured_fraction_theta_max 0.973
_diffrn_measurement_device 'Kappa Four-Circle Diffractometer'
_diffrn_measurement_device_type 'Bruker APEX II Ultra'
_diffrn_measurement_method '\w and \f scans'
_diffrn_radiation_monochromator 'Double Bounce Multilayer Mirrors'
_diffrn_radiation_probe x-ray
_diffrn_radiation_type MoK\a
_diffrn_radiation_wavelength 0.71073
_diffrn_reflns_av_R_equivalents 0.0596
_diffrn_reflns_av_unetI/netI 0.0356
_diffrn_reflns_Laue_measured_fraction_full 1.000
_diffrn_reflns_Laue_measured_fraction_max 0.973
_diffrn_reflns_limit_h_max 21
_diffrn_reflns_limit_h_min -19
_diffrn_reflns_limit_k_max 21
_diffrn_reflns_limit_k_min -19
_diffrn_reflns_limit_l_max 25
_diffrn_reflns_limit_l_min -22
_diffrn_reflns_number 52120
_diffrn_reflns_point_group_measured_fraction_full 1.000
_diffrn_reflns_point_group_measured_fraction_max 0.973
_diffrn_reflns_theta_full 25.242
_diffrn_reflns_theta_max 25.684
_diffrn_reflns_theta_min 1.182
_diffrn_source 'Micro Focus Rotating Anode'
_diffrn_source_type 'Bruker TXS'
_diffrn_standards_number 0
_exptl_absorpt_coefficient_mu 1.301
_exptl_absorpt_correction_T_max 0.4906
_exptl_absorpt_correction_T_min 0.3940
_exptl_absorpt_correction_type multi-scan
_exptl_absorpt_process_details
'SADABS-2016/2 (Bruker,2016/2) was used for absorption correction. wR2(int) was 0.0784 before and 0.0566 after correction. The Ratio of minimum to maximum transmission is 0.7834. The \l/2 correction factor is Not present.'
_exptl_crystal_colour 'clear green'
_exptl_crystal_colour_lustre clear
_exptl_crystal_colour_primary green
_exptl_crystal_density_diffrn 1.390
_exptl_crystal_description trapezoid
_exptl_crystal_F_000 2708
_exptl_crystal_preparation '2 equiv free MIC with CoI2 in THF,Magnetic properties'
_exptl_crystal_recrystallization_method 'Concentrated THF room temp'
_exptl_crystal_size_max 0.05
_exptl_crystal_size_mid 0.03
_exptl_crystal_size_min 0.015
_refine_diff_density_max 1.126
_refine_diff_density_min -0.721
_refine_diff_density_rms 0.091
_refine_ls_extinction_method none
_refine_ls_goodness_of_fit_ref 1.028
_refine_ls_hydrogen_treatment constr
_refine_ls_matrix_type full
_refine_ls_number_parameters 384
_refine_ls_number_reflns 5958
_refine_ls_number_restraints 34
_refine_ls_restrained_S_all 1.026
_refine_ls_R_factor_all 0.0609
_refine_ls_R_factor_gt 0.0407
_refine_ls_shift/su_max 0.001
_refine_ls_shift/su_mean 0.000
_refine_ls_structure_factor_coef Fsqd
_refine_ls_weighting_details 'w=1/[\s^2^(Fo^2^)+(0.0350P)^2^+32.3712P] where P=(Fo^2^+2Fc^2^)/3'
_refine_ls_weighting_scheme calc
_refine_ls_wR_factor_gt 0.0947
_refine_ls_wR_factor_ref 0.1084
_reflns_Friedel_coverage 0.000
_reflns_number_gt 4809
_reflns_number_total 5958
_reflns_threshold_expression 'I > 2\s(I)'
_cod_data_source_file c9dt04624k2.cif
_cod_data_source_block jr204
_cod_depositor_comments
;
The following automatic conversions were performed:

data item '_diffrn_radiation_probe' value 'X-ray' was changed to
'x-ray' in accordance with the
/home/data/users/saulius/crontab/automatic-downloads/rss-feeds/RSC/lib/dictionaries/cif_core.dic
dictionary named 'cif_core.dic' version 2.4.2 last updated on
2011-04-26.

Automatic conversion script
Id: cif_fix_values 7556 2019-12-06 15:28:31Z antanas 

 Adding full bibliography for 7703455--7703457.cif.
;
_cod_database_code 7703457
_shelx_shelxl_version_number 2014/7
_shelx_space_group_comment
;
The symmetry employed for this shelxl refinement is uniquely defined
by the following loop, which should always be used as a source of
symmetry information in preference to the above space-group names.
They are only intended as comments.
;
_shelx_estimated_absorpt_t_max 0.981
_shelx_estimated_absorpt_t_min 0.938
_olex2_refinement_description
;
1. Twinned data refinement
 Scales: 0.9178(7)
 0.0822(7)
2. Fixed Uiso
 At 1.2 times of:
  All C(H) groups, All C(H,H) groups
 At 1.5 times of:
  All C(H,H,H) groups
3. Restrained distances
 O1S-C4S \\sim O1S-C1S
 with sigma of 0.02
 C3S-C4S \\sim C3S-C2S \\sim C1S-C2S
 with sigma of 0.02
4. Rigid body (RIGU) restrains
 O1S, C1S, C2S, C3S, C4S
 with sigma for 1-2 distances of 0.002 and sigma for 1-3 distances of 0.004
5. Others
 Fixed Sof: O1S(0.5) C1S(0.5) H1SA(0.5) H1SB(0.5) C2S(0.5) H2SA(0.5) H2SB(0.5)
 C3S(0.5) H3SA(0.5) H3SB(0.5) C4S(0.5) H4SA(0.5) H4SB(0.5)
6.a Ternary CH refined with riding coordinates:
 C15(H15), C18(H18), C27(H27), C30(H30)
6.b Secondary CH2 refined with riding coordinates:
 C1S(H1SA,H1SB), C2S(H2SA,H2SB), C3S(H3SA,H3SB), C4S(H4SA,H4SB)
6.c Aromatic/amide H refined with riding coordinates:
 C4(H4), C5(H5), C6(H6), C7(H7), C8(H8), C11(H11), C12(H12), C13(H13),
 C23(H23), C24(H24), C25(H25)
6.d Idealised Me refined as rotating group:
 C16(H16A,H16B,H16C), C17(H17A,H17B,H17C), C19(H19A,H19B,H19C), C20(H20A,H20B,
 H20C), C28(H28A,H28B,H28C), C29(H29A,H29B,H29C), C31(H31A,H31B,H31C), C32(H32A,
 H32B,H32C)
;
_olex2_submission_special_instructions 'No special instructions were received'

loop_
_space_group_symop_operation_xyz
'x, y, z'
'-x+1/2, -y+1/2, z'
'-x, y+1/2, -z+1/2'
'x+1/2, -y, -z+1/2'
'-x, -y, -z'
'x-1/2, y-1/2, -z'
'x, -y-1/2, z-1/2'
'-x-1/2, y, z-1/2'

loop_
_atom_site_label
_atom_site_type_symbol
_atom_site_fract_x
_atom_site_fract_y
_atom_site_fract_z
_atom_site_U_iso_or_equiv
_atom_site_adp_type
_atom_site_occupancy
_atom_site_site_symmetry_order
_atom_site_calc_flag
_atom_site_refinement_flags_posn
_atom_site_refinement_flags_adp
_atom_site_refinement_flags_occupancy
_atom_site_disorder_assembly
_atom_site_disorder_group
I1 I 0.34695(2) 0.82259(2) 0.09101(2) 0.02667(11) Uani 1 1 d . . . . .
Co1 Co 0.2500 0.7500 0.16521(4) 0.01592(19) Uani 1 2 d S T P . .
N1 N 0.3634(2) 0.6173(2) 0.20374(16) 0.0180(8) Uani 1 1 d . . . . .
N2 N 0.4180(2) 0.5937(2) 0.24543(17) 0.0184(8) Uani 1 1 d . . . . .
N3 N 0.4152(2) 0.6480(2) 0.29004(17) 0.0171(8) Uani 1 1 d . . . . .
C1 C 0.3263(3) 0.6837(3) 0.2194(2) 0.0158(9) Uani 1 1 d . . . . .
C2 C 0.3602(3) 0.7022(3) 0.2775(2) 0.0178(10) Uani 1 1 d . . . . .
C3 C 0.3488(3) 0.7681(3) 0.3208(2) 0.0184(10) Uani 1 1 d . . . . .
C4 C 0.3463(3) 0.8417(3) 0.2955(2) 0.0207(10) Uani 1 1 d . . . . .
H4 H 0.3510 0.8491 0.2507 0.025 Uiso 1 1 calc R . . . .
C5 C 0.3369(3) 0.9046(3) 0.3354(2) 0.0272(12) Uani 1 1 d . . . . .
H5 H 0.3359 0.9549 0.3180 0.033 Uiso 1 1 calc R . . . .
C6 C 0.3289(3) 0.8940(3) 0.4010(2) 0.0273(12) Uani 1 1 d . . . . .
H6 H 0.3220 0.9370 0.4283 0.033 Uiso 1 1 calc R . . . .
C7 C 0.3311(3) 0.8210(3) 0.4265(2) 0.0242(11) Uani 1 1 d . . . . .
H7 H 0.3258 0.8139 0.4713 0.029 Uiso 1 1 calc R . . . .
C8 C 0.3411(3) 0.7577(3) 0.3867(2) 0.0202(10) Uani 1 1 d . . . . .
H8 H 0.3426 0.7075 0.4043 0.024 Uiso 1 1 calc R . . . .
C9 C 0.4688(3) 0.6460(3) 0.3439(2) 0.0192(10) Uani 1 1 d . . . . .
C10 C 0.5263(3) 0.7023(3) 0.3475(2) 0.0213(11) Uani 1 1 d . . . . .
C11 C 0.5720(3) 0.7028(3) 0.4026(2) 0.0272(12) Uani 1 1 d . . . . .
H11 H 0.6125 0.7394 0.4067 0.033 Uiso 1 1 calc R . . . .
C12 C 0.5591(3) 0.6512(3) 0.4512(3) 0.0301(13) Uani 1 1 d . . . . .
H12 H 0.5901 0.6533 0.4887 0.036 Uiso 1 1 calc R . . . .
C13 C 0.5017(3) 0.5965(3) 0.4462(2) 0.0274(12) Uani 1 1 d . . . . .
H13 H 0.4940 0.5615 0.4804 0.033 Uiso 1 1 calc R . . . .
C14 C 0.4547(3) 0.5913(3) 0.3919(2) 0.0206(10) Uani 1 1 d . . . . .
C15 C 0.5418(3) 0.7605(3) 0.2950(2) 0.0252(11) Uani 1 1 d . . . . .
H15 H 0.4979 0.7580 0.2638 0.030 Uiso 1 1 calc R . . . .
C16 C 0.6169(3) 0.7407(4) 0.2593(3) 0.0368(13) Uani 1 1 d . . . . .
H16A H 0.6605 0.7405 0.2894 0.055 Uiso 1 1 calc GR . . . .
H16B H 0.6263 0.7790 0.2259 0.055 Uiso 1 1 calc GR . . . .
H16C H 0.6119 0.6899 0.2397 0.055 Uiso 1 1 calc GR . . . .
C17 C 0.5458(3) 0.8424(3) 0.3216(3) 0.0316(13) Uani 1 1 d . . . . .
H17A H 0.4986 0.8532 0.3462 0.047 Uiso 1 1 calc GR . . . .
H17B H 0.5499 0.8789 0.2862 0.047 Uiso 1 1 calc GR . . . .
H17C H 0.5913 0.8474 0.3494 0.047 Uiso 1 1 calc GR . . . .
C18 C 0.3945(3) 0.5287(3) 0.3863(2) 0.0222(11) Uani 1 1 d . . . . .
H18 H 0.3570 0.5442 0.3522 0.027 Uiso 1 1 calc R . . . .
C19 C 0.4339(3) 0.4542(3) 0.3647(2) 0.0278(12) Uani 1 1 d . . . . .
H19A H 0.4589 0.4623 0.3233 0.042 Uiso 1 1 calc GR . . . .
H19B H 0.3948 0.4135 0.3608 0.042 Uiso 1 1 calc GR . . . .
H19C H 0.4730 0.4391 0.3963 0.042 Uiso 1 1 calc GR . . . .
C20 C 0.3481(3) 0.5158(3) 0.4479(2) 0.0281(11) Uani 1 1 d . . . . .
H20A H 0.3822 0.4941 0.4807 0.042 Uiso 1 1 calc GR . . . .
H20B H 0.3052 0.4803 0.4395 0.042 Uiso 1 1 calc GR . . . .
H20C H 0.3272 0.5649 0.4629 0.042 Uiso 1 1 calc GR . . . .
C21 C 0.3550(3) 0.5695(3) 0.1470(2) 0.0176(10) Uani 1 1 d . . . . .
C22 C 0.4109(3) 0.5777(3) 0.0988(2) 0.0190(10) Uani 1 1 d . . . . .
C23 C 0.4023(3) 0.5309(3) 0.0453(2) 0.0232(11) Uani 1 1 d . . . . .
H23 H 0.4389 0.5347 0.0115 0.028 Uiso 1 1 calc R . . . .
C24 C 0.3424(3) 0.4795(3) 0.0402(2) 0.0248(11) Uani 1 1 d . . . . .
H24 H 0.3377 0.4486 0.0031 0.030 Uiso 1 1 calc R . . . .
C25 C 0.2885(3) 0.4725(3) 0.0893(2) 0.0227(10) Uani 1 1 d . . . . .
H25 H 0.2473 0.4366 0.0854 0.027 Uiso 1 1 calc R . . . .
C26 C 0.2940(3) 0.5175(3) 0.1440(2) 0.0206(10) Uani 1 1 d . . . . .
C27 C 0.4815(3) 0.6299(3) 0.1049(2) 0.0215(10) Uani 1 1 d . . . . .
H27 H 0.4690 0.6700 0.1374 0.026 Uiso 1 1 calc R . . . .
C28 C 0.5508(3) 0.5834(3) 0.1301(2) 0.0293(12) Uani 1 1 d . . . . .
H28A H 0.5378 0.5616 0.1719 0.044 Uiso 1 1 calc GR . . . .
H28B H 0.5960 0.6170 0.1343 0.044 Uiso 1 1 calc GR . . . .
H28C H 0.5627 0.5418 0.1001 0.044 Uiso 1 1 calc GR . . . .
C29 C 0.5037(3) 0.6712(3) 0.0427(2) 0.0290(12) Uani 1 1 d . . . . .
H29A H 0.5222 0.6335 0.0114 0.043 Uiso 1 1 calc GR . . . .
H29B H 0.5449 0.7085 0.0514 0.043 Uiso 1 1 calc GR . . . .
H29C H 0.4581 0.6978 0.0256 0.043 Uiso 1 1 calc GR . . . .
C30 C 0.2391(3) 0.5044(3) 0.2000(2) 0.0221(11) Uani 1 1 d . . . . .
H30 H 0.2355 0.5537 0.2243 0.027 Uiso 1 1 calc R . . . .
C31 C 0.2739(3) 0.4439(3) 0.2448(2) 0.0274(12) Uani 1 1 d . . . . .
H31A H 0.2757 0.3942 0.2229 0.041 Uiso 1 1 calc GR . . . .
H31B H 0.2417 0.4396 0.2832 0.041 Uiso 1 1 calc GR . . . .
H31C H 0.3266 0.4592 0.2569 0.041 Uiso 1 1 calc GR . . . .
C32 C 0.1561(3) 0.4812(3) 0.1803(3) 0.0303(12) Uani 1 1 d . . . . .
H32A H 0.1358 0.5184 0.1495 0.045 Uiso 1 1 calc GR . . . .
H32B H 0.1227 0.4803 0.2182 0.045 Uiso 1 1 calc GR . . . .
H32C H 0.1572 0.4301 0.1608 0.045 Uiso 1 1 calc GR . . . .
O1S O 0.2532(7) 0.3356(5) 0.4456(4) 0.055(3) Uani 0.5 1 d D U . A -1
C1S C 0.2681(17) 0.2862(10) 0.3922(9) 0.053(4) Uani 0.5 1 d D U . A -1
H1SA H 0.3243 0.2862 0.3823 0.063 Uiso 0.5 1 calc R . . A -1
H1SB H 0.2398 0.3051 0.3541 0.063 Uiso 0.5 1 calc R . . A -1
C2S C 0.2420(16) 0.2064(12) 0.4081(7) 0.054(5) Uani 0.5 1 d D U . A -1
H2SA H 0.2746 0.1671 0.3869 0.065 Uiso 0.5 1 calc R . . A -1
H2SB H 0.1869 0.1980 0.3967 0.065 Uiso 0.5 1 calc R . . A -1
C3S C 0.2541(12) 0.2068(10) 0.4803(6) 0.041(4) Uani 0.5 1 d D U . A -1
H3SA H 0.2204 0.1685 0.5016 0.049 Uiso 0.5 1 calc R . . A -1
H3SB H 0.3089 0.1963 0.4915 0.049 Uiso 0.5 1 calc R . . A -1
C4S C 0.2312(13) 0.2872(9) 0.4985(9) 0.041(3) Uani 0.5 1 d D U . A -1
H4SA H 0.1746 0.2903 0.5061 0.049 Uiso 0.5 1 calc R . . A -1
H4SB H 0.2585 0.3032 0.5379 0.049 Uiso 0.5 1 calc R . . A -1

loop_
_atom_site_aniso_label
_atom_site_aniso_U_11
_atom_site_aniso_U_22
_atom_site_aniso_U_33
_atom_site_aniso_U_23
_atom_site_aniso_U_13
_atom_site_aniso_U_12
I1 0.0339(2) 0.02366(17) 0.02243(16) 0.00322(13) 0.00898(14) 0.00031(16)
Co1 0.0204(5) 0.0162(4) 0.0111(4) 0.000 0.000 0.0024(4)
N1 0.024(2) 0.018(2) 0.0117(17) 0.0002(15) -0.0011(16) -0.0008(17)
N2 0.022(2) 0.020(2) 0.0136(17) -0.0011(15) -0.0034(16) 0.0036(17)
N3 0.019(2) 0.019(2) 0.0131(18) -0.0013(15) -0.0013(16) 0.0009(16)
C1 0.022(2) 0.012(2) 0.014(2) -0.0031(18) 0.0047(17) -0.0054(18)
C2 0.024(3) 0.017(2) 0.013(2) 0.0042(17) 0.0027(19) 0.0012(19)
C3 0.016(2) 0.024(3) 0.015(2) -0.0013(18) -0.0021(19) 0.003(2)
C4 0.021(2) 0.026(3) 0.015(2) -0.0013(18) -0.004(2) 0.003(2)
C5 0.033(3) 0.021(3) 0.028(3) -0.002(2) -0.011(2) 0.002(2)
C6 0.029(3) 0.026(3) 0.027(3) -0.014(2) -0.005(2) 0.003(2)
C7 0.023(3) 0.033(3) 0.016(2) -0.007(2) -0.0019(18) 0.006(2)
C8 0.021(3) 0.021(2) 0.018(2) -0.0015(19) -0.004(2) 0.004(2)
C9 0.022(3) 0.021(2) 0.015(2) -0.0027(18) -0.0042(19) 0.007(2)
C10 0.024(3) 0.019(2) 0.020(2) -0.0014(19) 0.000(2) 0.005(2)
C11 0.031(3) 0.025(3) 0.025(3) -0.004(2) -0.010(2) -0.003(2)
C12 0.037(3) 0.029(3) 0.025(3) -0.001(2) -0.013(2) 0.005(2)
C13 0.036(3) 0.027(3) 0.019(2) 0.002(2) -0.010(2) 0.006(2)
C14 0.028(3) 0.020(2) 0.014(2) -0.0010(18) -0.0024(19) 0.005(2)
C15 0.026(3) 0.026(3) 0.024(2) 0.001(2) -0.001(2) -0.005(2)
C16 0.037(3) 0.040(3) 0.033(3) -0.003(3) 0.006(3) -0.004(3)
C17 0.031(3) 0.030(3) 0.034(3) 0.003(2) -0.001(2) -0.005(2)
C18 0.027(3) 0.024(3) 0.016(2) 0.0030(19) -0.004(2) 0.001(2)
C19 0.033(3) 0.027(3) 0.023(3) 0.000(2) -0.003(2) -0.002(2)
C20 0.032(3) 0.032(3) 0.021(2) 0.004(2) 0.001(2) 0.005(3)
C21 0.024(3) 0.015(2) 0.015(2) -0.0032(17) 0.0003(19) 0.004(2)
C22 0.024(3) 0.017(2) 0.016(2) 0.0033(18) -0.0002(19) 0.005(2)
C23 0.029(3) 0.023(3) 0.017(2) -0.001(2) 0.000(2) 0.009(2)
C24 0.038(3) 0.023(3) 0.013(2) -0.0017(19) -0.004(2) 0.009(2)
C25 0.033(3) 0.016(2) 0.019(2) -0.0010(19) -0.004(2) 0.002(2)
C26 0.025(3) 0.017(2) 0.020(2) -0.0020(19) -0.002(2) 0.007(2)
C27 0.022(3) 0.024(3) 0.019(2) -0.0025(19) 0.004(2) 0.000(2)
C28 0.023(3) 0.044(3) 0.021(2) 0.000(2) 0.001(2) 0.004(2)
C29 0.031(3) 0.036(3) 0.019(2) 0.004(2) 0.005(2) -0.001(3)
C30 0.027(3) 0.016(2) 0.023(2) 0.0009(19) -0.001(2) 0.000(2)
C31 0.034(3) 0.027(3) 0.022(2) 0.001(2) 0.001(2) 0.003(2)
C32 0.029(3) 0.028(3) 0.033(3) 0.004(2) 0.001(2) -0.001(2)
O1S 0.087(7) 0.031(4) 0.047(5) 0.005(4) 0.024(5) 0.001(4)
C1S 0.077(11) 0.038(5) 0.043(6) 0.002(4) 0.014(6) 0.011(5)
C2S 0.078(13) 0.041(5) 0.044(8) 0.007(4) -0.001(6) 0.006(6)
C3S 0.043(10) 0.037(4) 0.043(8) 0.008(4) 0.003(6) 0.003(4)
C4S 0.043(9) 0.036(4) 0.043(6) 0.010(4) 0.008(5) 0.003(4)

loop_
_atom_type_symbol
_atom_type_description
_atom_type_scat_dispersion_real
_atom_type_scat_dispersion_imag
_atom_type_scat_source
C C 0.0033 0.0016 'International Tables Vol C Tables 4.2.6.8 and 6.1.1.4'
H H 0.0000 0.0000 'International Tables Vol C Tables 4.2.6.8 and 6.1.1.4'
Co Co 0.3494 0.9721 'International Tables Vol C Tables 4.2.6.8 and 6.1.1.4'
I I -0.4742 1.8119 'International Tables Vol C Tables 4.2.6.8 and 6.1.1.4'
N N 0.0061 0.0033 'International Tables Vol C Tables 4.2.6.8 and 6.1.1.4'
O O 0.0106 0.0060 'International Tables Vol C Tables 4.2.6.8 and 6.1.1.4'

loop_
_geom_angle_atom_site_label_1
_geom_angle_atom_site_label_2
_geom_angle_atom_site_label_3
_geom_angle
_geom_angle_site_symmetry_1
_geom_angle_site_symmetry_3
I1 Co1 I1 106.91(3) 2_565 .
C1 Co1 I1 100.93(12) 2_565 2_565
C1 Co1 I1 117.27(12) . 2_565
C1 Co1 I1 117.27(12) 2_565 .
C1 Co1 I1 100.93(12) . .
C1 Co1 C1 114.1(2) 2_565 .
N2 N1 C1 115.5(4) . .
N2 N1 C21 115.1(4) . .
C1 N1 C21 129.4(4) . .
N3 N2 N1 102.2(3) . .
N2 N3 C2 112.5(4) . .
N2 N3 C9 120.1(4) . .
C2 N3 C9 127.3(4) . .
N1 C1 Co1 129.5(3) . .
N1 C1 C2 102.2(4) . .
C2 C1 Co1 127.8(3) . .
N3 C2 C1 107.5(4) . .
N3 C2 C3 120.8(4) . .
C1 C2 C3 131.6(4) . .
C4 C3 C2 119.3(4) . .
C4 C3 C8 119.6(4) . .
C8 C3 C2 121.1(4) . .
C3 C4 H4 119.9 . .
C5 C4 C3 120.3(4) . .
C5 C4 H4 119.9 . .
C4 C5 H5 120.0 . .
C4 C5 C6 120.0(5) . .
C6 C5 H5 120.0 . .
C5 C6 H6 120.0 . .
C7 C6 C5 120.1(5) . .
C7 C6 H6 120.0 . .
C6 C7 H7 119.9 . .
C6 C7 C8 120.2(4) . .
C8 C7 H7 119.9 . .
C3 C8 H8 120.0 . .
C7 C8 C3 119.9(5) . .
C7 C8 H8 120.0 . .
C10 C9 N3 118.3(4) . .
C10 C9 C14 124.1(4) . .
C14 C9 N3 117.4(4) . .
C9 C10 C11 116.6(4) . .
C9 C10 C15 123.7(4) . .
C11 C10 C15 119.6(5) . .
C10 C11 H11 119.5 . .
C12 C11 C10 121.0(5) . .
C12 C11 H11 119.5 . .
C11 C12 H12 119.6 . .
C11 C12 C13 120.8(5) . .
C13 C12 H12 119.6 . .
C12 C13 H13 119.3 . .
C12 C13 C14 121.5(5) . .
C14 C13 H13 119.3 . .
C9 C14 C18 123.6(4) . .
C13 C14 C9 115.9(5) . .
C13 C14 C18 120.5(4) . .
C10 C15 H15 108.1 . .
C10 C15 C16 110.5(4) . .
C10 C15 C17 111.6(4) . .
C16 C15 H15 108.1 . .
C16 C15 C17 110.4(4) . .
C17 C15 H15 108.1 . .
C15 C16 H16A 109.5 . .
C15 C16 H16B 109.5 . .
C15 C16 H16C 109.5 . .
H16A C16 H16B 109.5 . .
H16A C16 H16C 109.5 . .
H16B C16 H16C 109.5 . .
C15 C17 H17A 109.5 . .
C15 C17 H17B 109.5 . .
C15 C17 H17C 109.5 . .
H17A C17 H17B 109.5 . .
H17A C17 H17C 109.5 . .
H17B C17 H17C 109.5 . .
C14 C18 H18 107.7 . .
C14 C18 C19 109.4(4) . .
C14 C18 C20 113.4(4) . .
C19 C18 H18 107.7 . .
C20 C18 H18 107.7 . .
C20 C18 C19 110.8(4) . .
C18 C19 H19A 109.5 . .
C18 C19 H19B 109.5 . .
C18 C19 H19C 109.5 . .
H19A C19 H19B 109.5 . .
H19A C19 H19C 109.5 . .
H19B C19 H19C 109.5 . .
C18 C20 H20A 109.5 . .
C18 C20 H20B 109.5 . .
C18 C20 H20C 109.5 . .
H20A C20 H20B 109.5 . .
H20A C20 H20C 109.5 . .
H20B C20 H20C 109.5 . .
C22 C21 N1 117.4(4) . .
C26 C21 N1 119.0(4) . .
C26 C21 C22 123.6(4) . .
C21 C22 C27 123.3(4) . .
C23 C22 C21 116.5(5) . .
C23 C22 C27 120.1(4) . .
C22 C23 H23 119.2 . .
C24 C23 C22 121.6(5) . .
C24 C23 H23 119.2 . .
C23 C24 H24 119.9 . .
C23 C24 C25 120.2(4) . .
C25 C24 H24 119.9 . .
C24 C25 H25 119.6 . .
C24 C25 C26 120.9(5) . .
C26 C25 H25 119.6 . .
C21 C26 C25 117.1(5) . .
C21 C26 C30 122.2(4) . .
C25 C26 C30 120.4(5) . .
C22 C27 H27 107.6 . .
C22 C27 C28 109.5(4) . .
C22 C27 C29 114.0(4) . .
C28 C27 H27 107.6 . .
C29 C27 H27 107.6 . .
C29 C27 C28 110.2(4) . .
C27 C28 H28A 109.5 . .
C27 C28 H28B 109.5 . .
C27 C28 H28C 109.5 . .
H28A C28 H28B 109.5 . .
H28A C28 H28C 109.5 . .
H28B C28 H28C 109.5 . .
C27 C29 H29A 109.5 . .
C27 C29 H29B 109.5 . .
C27 C29 H29C 109.5 . .
H29A C29 H29B 109.5 . .
H29A C29 H29C 109.5 . .
H29B C29 H29C 109.5 . .
C26 C30 H30 107.6 . .
C26 C30 C31 109.3(4) . .
C26 C30 C32 114.3(4) . .
C31 C30 H30 107.6 . .
C31 C30 C32 110.1(4) . .
C32 C30 H30 107.6 . .
C30 C31 H31A 109.5 . .
C30 C31 H31B 109.5 . .
C30 C31 H31C 109.5 . .
H31A C31 H31B 109.5 . .
H31A C31 H31C 109.5 . .
H31B C31 H31C 109.5 . .
C30 C32 H32A 109.5 . .
C30 C32 H32B 109.5 . .
C30 C32 H32C 109.5 . .
H32A C32 H32B 109.5 . .
H32A C32 H32C 109.5 . .
H32B C32 H32C 109.5 . .
C1S O1S C4S 107.1(14) . .
O1S C1S H1SA 109.8 . .
O1S C1S H1SB 109.8 . .
O1S C1S C2S 109.2(16) . .
H1SA C1S H1SB 108.3 . .
C2S C1S H1SA 109.8 . .
C2S C1S H1SB 109.8 . .
C1S C2S H2SA 111.8 . .
C1S C2S H2SB 111.8 . .
C1S C2S C3S 100.1(15) . .
H2SA C2S H2SB 109.5 . .
C3S C2S H2SA 111.8 . .
C3S C2S H2SB 111.8 . .
C2S C3S H3SA 111.2 . .
C2S C3S H3SB 111.2 . .
H3SA C3S H3SB 109.1 . .
C4S C3S C2S 102.7(14) . .
C4S C3S H3SA 111.2 . .
C4S C3S H3SB 111.2 . .
O1S C4S C3S 106.4(14) . .
O1S C4S H4SA 110.4 . .
O1S C4S H4SB 110.4 . .
C3S C4S H4SA 110.4 . .
C3S C4S H4SB 110.4 . .
H4SA C4S H4SB 108.6 . .

loop_
_geom_bond_atom_site_label_1
_geom_bond_atom_site_label_2
_geom_bond_distance
_geom_bond_site_symmetry_2
I1 Co1 2.6084(6) .
Co1 I1 2.6084(6) 2_565
Co1 C1 2.086(5) .
Co1 C1 2.086(5) 2_565
N1 N2 1.347(5) .
N1 C1 1.363(6) .
N1 C21 1.458(5) .
N2 N3 1.331(5) .
N3 C2 1.363(6) .
N3 C9 1.458(6) .
C1 C2 1.387(6) .
C2 C3 1.477(6) .
C3 C4 1.389(7) .
C3 C8 1.398(6) .
C4 H4 0.9500 .
C4 C5 1.387(7) .
C5 H5 0.9500 .
C5 C6 1.393(7) .
C6 H6 0.9500 .
C6 C7 1.379(8) .
C7 H7 0.9500 .
C7 C8 1.395(7) .
C8 H8 0.9500 .
C9 C10 1.397(7) .
C9 C14 1.406(7) .
C10 C11 1.397(7) .
C10 C15 1.519(7) .
C11 H11 0.9500 .
C11 C12 1.375(7) .
C12 H12 0.9500 .
C12 C13 1.377(8) .
C13 H13 0.9500 .
C13 C14 1.399(7) .
C14 C18 1.511(7) .
C15 H15 1.0000 .
C15 C16 1.533(8) .
C15 C17 1.534(7) .
C16 H16A 0.9800 .
C16 H16B 0.9800 .
C16 H16C 0.9800 .
C17 H17A 0.9800 .
C17 H17B 0.9800 .
C17 H17C 0.9800 .
C18 H18 1.0000 .
C18 C19 1.533(7) .
C18 C20 1.533(7) .
C19 H19A 0.9800 .
C19 H19B 0.9800 .
C19 H19C 0.9800 .
C20 H20A 0.9800 .
C20 H20B 0.9800 .
C20 H20C 0.9800 .
C21 C22 1.402(6) .
C21 C26 1.389(7) .
C22 C23 1.394(6) .
C22 C27 1.524(7) .
C23 H23 0.9500 .
C23 C24 1.370(7) .
C24 H24 0.9500 .
C24 C25 1.390(7) .
C25 H25 0.9500 .
C25 C26 1.392(6) .
C26 C30 1.522(7) .
C27 H27 1.0000 .
C27 C28 1.536(7) .
C27 C29 1.536(7) .
C28 H28A 0.9800 .
C28 H28B 0.9800 .
C28 H28C 0.9800 .
C29 H29A 0.9800 .
C29 H29B 0.9800 .
C29 H29C 0.9800 .
C30 H30 1.0000 .
C30 C31 1.535(7) .
C30 C32 1.542(7) .
C31 H31A 0.9800 .
C31 H31B 0.9800 .
C31 H31C 0.9800 .
C32 H32A 0.9800 .
C32 H32B 0.9800 .
C32 H32C 0.9800 .
O1S C1S 1.435(15) .
O1S C4S 1.443(14) .
C1S H1SA 0.9900 .
C1S H1SB 0.9900 .
C1S C2S 1.501(12) .
C2S H2SA 0.9900 .
C2S H2SB 0.9900 .
C2S C3S 1.525(15) .
C3S H3SA 0.9900 .
C3S H3SB 0.9900 .
C3S C4S 1.505(12) .
C4S H4SA 0.9900 .
C4S H4SB 0.9900 .

loop_
_twin_individual_id
_twin_individual_mass_fraction_refined
1 0.9178(7)
2 0.0822(7)
